data_7708419
loop_
_publ_author_name
'Ondrej, Barta'
'Cisarova, Ivana'
'\<St\<epni\<cka, Petr'

_publ_section_title
;
 The protonation state governs the coordination of phosphinoferrocene
 guanidines
;
_journal_name_full 'Dalton Transactions'
_journal_paper_doi 10.1039/D1DT02884G
_journal_year 2021
_chemical_formula_moiety 'C29 H35 Fe N3 P, Cl'
_chemical_formula_sum 'C29 H35 Cl Fe N3 P'
_chemical_formula_weight 547.87
_space_group_crystal_system monoclinic
_space_group_IT_number 14
_space_group_name_Hall '-P 2ybc'
_space_group_name_H-M_alt 'P 1 21/c 1'
_atom_sites_solution_hydrogens mixed
_atom_sites_solution_primary direct
_atom_sites_solution_secondary difmap
_audit_creation_method SHELXL-2017/1
_audit_update_record
;
2021-08-25 deposited with the CCDC.	2021-09-24 downloaded from the CCDC.
;
_cell_angle_alpha 90
_cell_angle_beta 99.693(2)
_cell_angle_gamma 90
_cell_formula_units_Z 4
_cell_length_a 13.9859(6)
_cell_length_b 9.5728(4)
_cell_length_c 20.6633(9)
_cell_measurement_reflns_used 9516
_cell_measurement_temperature 125(2)
_cell_measurement_theta_max 27.55
_cell_measurement_theta_min 2.28
_cell_volume 2727.0(2)
_computing_cell_refinement 'SAINT V8.38A (Bruker AXS Inc., 2017)'
_computing_data_collection 'Bruker Instrument Service vV6.2.10'
_computing_data_reduction 'SAINT V8.38A (Bruker AXS Inc., 2017)'
_computing_molecular_graphics 'PLATON (Spek, 2017)'
_computing_publication_material 'PLATON (Spek, 2017)'
_computing_structure_refinement 'SHELXL-2017/1 (Sheldrick, 2017)'
_computing_structure_solution 'SHELXT 2014/5 (Sheldrick, 2014)'
_diffrn_ambient_temperature 125(2)
_diffrn_measured_fraction_theta_full 0.999
_diffrn_measured_fraction_theta_max 0.996
_diffrn_measurement_device_type 'Bruker D8 VENTURE Kappa Duo PHOTON 100 CMOS'
_diffrn_measurement_method '\f and \w scans'
_diffrn_radiation_monochromator 'Quazar Mo multilayer optic'
_diffrn_radiation_source 'I\mS micro-focus sealed tube'
_diffrn_radiation_type MoK\a
_diffrn_radiation_wavelength 0.71073
_diffrn_reflns_av_R_equivalents 0.0215
_diffrn_reflns_av_unetI/netI 0.0145
_diffrn_reflns_Laue_measured_fraction_full 0.999
_diffrn_reflns_Laue_measured_fraction_max 0.996
_diffrn_reflns_limit_h_max 18
_diffrn_reflns_limit_h_min -18
_diffrn_reflns_limit_k_max 12
_diffrn_reflns_limit_k_min -12
_diffrn_reflns_limit_l_max 26
_diffrn_reflns_limit_l_min -26
_diffrn_reflns_number 42321
_diffrn_reflns_point_group_measured_fraction_full 0.999
_diffrn_reflns_point_group_measured_fraction_max 0.996
_diffrn_reflns_theta_full 25.242
_diffrn_reflns_theta_max 27.548
_diffrn_reflns_theta_min 2.277
_exptl_absorpt_coefficient_mu 0.732
_exptl_absorpt_correction_T_max 0.84
_exptl_absorpt_correction_T_min 0.79
_exptl_absorpt_correction_type multi-scan
_exptl_absorpt_process_details 'SADABS-2016/2 - Bruker AXS'
_exptl_crystal_colour range-brown
_exptl_crystal_density_diffrn 1.334
_exptl_crystal_description prism
_exptl_crystal_F_000 1152
_exptl_crystal_size_max 0.39
_exptl_crystal_size_mid 0.29
_exptl_crystal_size_min 0.25
_refine_diff_density_max 0.488
_refine_diff_density_min -0.367
_refine_diff_density_rms 0.050
_refine_ls_extinction_method none
_refine_ls_goodness_of_fit_ref 1.060
_refine_ls_hydrogen_treatment constr
_refine_ls_matrix_type full
_refine_ls_number_parameters 323
_refine_ls_number_reflns 6268
_refine_ls_number_restraints 0
_refine_ls_restrained_S_all 1.060
_refine_ls_R_factor_all 0.0298
_refine_ls_R_factor_gt 0.0261
_refine_ls_shift/su_max 0.001
_refine_ls_shift/su_mean 0.000
_refine_ls_structure_factor_coef Fsqd
_refine_ls_weighting_details 'w=1/[\s^2^(Fo^2^)+(0.0280P)^2^+1.6972P] where P=(Fo^2^+2Fc^2^)/3'
_refine_ls_weighting_scheme calc
_refine_ls_wR_factor_gt 0.0638
_refine_ls_wR_factor_ref 0.0663
_reflns_Friedel_coverage 0.000
_reflns_number_gt 5720
_reflns_number_total 6268
_reflns_threshold_expression 'I > 2\s(I)'
_cod_data_source_file d1dt02884g2.cif
_cod_data_source_block ob199
_cod_original_sg_symbol_H-M 'P 21/c'
_cod_database_code 7708419
_shelx_shelxl_version_number 2017/1
_shelx_space_group_comment
;
The symmetry employed for this shelxl refinement is uniquely defined
by the following loop, which should always be used as a source of
symmetry information in preference to the above space-group names.
They are only intended as comments.
;
_shelx_estimated_absorpt_t_min 0.763
_shelx_estimated_absorpt_t_max 0.838

loop_
_space_group_symop_operation_xyz
'x, y, z'
'-x, y+1/2, -z+1/2'
'-x, -y, -z'
'x, -y-1/2, z-1/2'

loop_
_atom_site_label
_atom_site_type_symbol
_atom_site_fract_x
_atom_site_fract_y
_atom_site_fract_z
_atom_site_U_iso_or_equiv
_atom_site_adp_type
_atom_site_occupancy
_atom_site_site_symmetry_order
_atom_site_calc_flag
_atom_site_refinement_flags_posn
_atom_site_refinement_flags_adp
_atom_site_refinement_flags_occupancy
_atom_site_disorder_assembly
_atom_site_disorder_group
Fe Fe 0.34834(2) 0.21568(2) 0.49567(2) 0.01310(5) Uani 1 1 d . . . . .
Cl Cl 0.63374(2) 0.12352(4) 0.68014(2) 0.02202(8) Uani 1 1 d . . . . .
P P 0.17351(2) 0.29071(3) 0.36475(2) 0.01653(8) Uani 1 1 d . . . . .
N1 N 0.48992(7) 0.34993(11) 0.61967(5) 0.0143(2) Uani 1 1 d . . . . .
H1N H 0.535838 0.293472 0.638874 0.017 Uiso 1 1 d R U . . .
N2 N 0.34298(8) 0.45087(12) 0.62869(5) 0.0173(2) Uani 1 1 d . . . . .
H2N H 0.321682 0.399894 0.593003 0.021 Uiso 1 1 d R U . . .
N3 N 0.47305(8) 0.46957(12) 0.71479(5) 0.0164(2) Uani 1 1 d . . . . .
H3N H 0.435003 0.511066 0.739895 0.020 Uiso 1 1 d R U . . .
C1 C 0.21235(9) 0.19791(13) 0.44142(6) 0.0159(2) Uani 1 1 d . . . . .
C2 C 0.26209(9) 0.06652(13) 0.44552(7) 0.0183(3) Uani 1 1 d . . . . .
H2 H 0.276575 0.013895 0.409412 0.022 Uiso 1 1 calc R U . . .
C3 C 0.28618(10) 0.02813(14) 0.51296(7) 0.0209(3) Uani 1 1 d . . . . .
H3 H 0.319107 -0.054575 0.529475 0.025 Uiso 1 1 calc R U . . .
C4 C 0.25235(10) 0.13520(14) 0.55130(7) 0.0196(3) Uani 1 1 d . . . . .
H4 H 0.259046 0.136737 0.597813 0.023 Uiso 1 1 calc R U . . .
C5 C 0.20661(9) 0.23974(14) 0.50748(6) 0.0167(2) Uani 1 1 d . . . . .
H5 H 0.177313 0.322909 0.519859 0.020 Uiso 1 1 calc R U . . .
C6 C 0.46416(9) 0.31899(13) 0.55214(6) 0.0144(2) Uani 1 1 d . . . . .
C7 C 0.41634(9) 0.40644(13) 0.50064(6) 0.0158(2) Uani 1 1 d . . . . .
H7 H 0.386398 0.493912 0.505744 0.019 Uiso 1 1 calc R U . . .
C8 C 0.42195(9) 0.33781(15) 0.44014(6) 0.0199(3) Uani 1 1 d . . . . .
H8 H 0.397163 0.372773 0.397592 0.024 Uiso 1 1 calc R U . . .
C9 C 0.47067(10) 0.20881(15) 0.45408(7) 0.0222(3) Uani 1 1 d . . . . .
H9 H 0.484012 0.142505 0.422572 0.027 Uiso 1 1 calc R U . . .
C10 C 0.49629(9) 0.19562(14) 0.52369(6) 0.0184(3) Uani 1 1 d . . . . .
H10 H 0.528762 0.118754 0.546788 0.022 Uiso 1 1 calc R U . . .
C11 C 0.05154(10) 0.21910(14) 0.33796(7) 0.0198(3) Uani 1 1 d . . . . .
C12 C -0.00249(12) 0.27421(18) 0.28038(8) 0.0322(3) Uani 1 1 d . . . . .
H12 H 0.022732 0.350220 0.258957 0.039 Uiso 1 1 calc R U . . .
C13 C -0.09255(12) 0.2189(2) 0.25429(8) 0.0391(4) Uani 1 1 d . . . . .
H13 H -0.129174 0.258483 0.215761 0.047 Uiso 1 1 calc R U . . .
C14 C -0.12880(11) 0.10703(19) 0.28412(9) 0.0371(4) Uani 1 1 d . . . . .
H14 H -0.189580 0.067618 0.265527 0.044 Uiso 1 1 calc R U . . .
C15 C -0.07689(12) 0.05211(18) 0.34101(10) 0.0387(4) Uani 1 1 d . . . . .
H15 H -0.102438 -0.024403 0.361899 0.046 Uiso 1 1 calc R U . . .
C16 C 0.01330(11) 0.10849(16) 0.36817(8) 0.0297(3) Uani 1 1 d . . . . .
H16 H 0.048410 0.070504 0.407604 0.036 Uiso 1 1 calc R U . . .
C17 C 0.14710(9) 0.46424(13) 0.39545(6) 0.0176(2) Uani 1 1 d . . . . .
C18 C 0.21804(10) 0.56717(14) 0.39668(7) 0.0212(3) Uani 1 1 d . . . . .
H18 H 0.276607 0.545604 0.381285 0.025 Uiso 1 1 calc R U . . .
C19 C 0.20455(11) 0.70065(15) 0.42002(7) 0.0256(3) Uani 1 1 d . . . . .
H19 H 0.254088 0.768994 0.421315 0.031 Uiso 1 1 calc R U . . .
C20 C 0.11865(12) 0.73362(15) 0.44138(7) 0.0274(3) Uani 1 1 d . . . . .
H20 H 0.109046 0.824644 0.457446 0.033 Uiso 1 1 calc R U . . .
C21 C 0.04676(11) 0.63343(17) 0.43923(8) 0.0305(3) Uani 1 1 d . . . . .
H21 H -0.012600 0.656525 0.453209 0.037 Uiso 1 1 calc R U . . .
C22 C 0.06079(10) 0.49914(15) 0.41674(7) 0.0251(3) Uani 1 1 d . . . . .
H22 H 0.011265 0.430928 0.415915 0.030 Uiso 1 1 calc R U . . .
C23 C 0.43488(9) 0.42438(13) 0.65509(6) 0.0140(2) Uani 1 1 d . . . . .
C24 C 0.27103(9) 0.53291(14) 0.65667(6) 0.0178(3) Uani 1 1 d . . . . .
H24 H 0.306088 0.597180 0.690805 0.021 Uiso 1 1 calc R U . . .
C25 C 0.21386(11) 0.62044(15) 0.60192(7) 0.0257(3) Uani 1 1 d . . . . .
H25A H 0.258268 0.682165 0.583448 0.039 Uiso 1 1 calc R U . . .
H25B H 0.165757 0.676802 0.619621 0.039 Uiso 1 1 calc R U . . .
H25C H 0.180743 0.558706 0.567431 0.039 Uiso 1 1 calc R U . . .
C26 C 0.20621(11) 0.43688(17) 0.68901(8) 0.0289(3) Uani 1 1 d . . . . .
H26A H 0.173897 0.370129 0.656553 0.043 Uiso 1 1 calc R U . . .
H26B H 0.157300 0.492661 0.706171 0.043 Uiso 1 1 calc R U . . .
H26C H 0.245707 0.386036 0.725139 0.043 Uiso 1 1 calc R U . . .
C27 C 0.57719(9) 0.46951(14) 0.74344(6) 0.0164(2) Uani 1 1 d . . . . .
H27 H 0.614243 0.421894 0.712391 0.020 Uiso 1 1 calc R U . . .
C28 C 0.61321(10) 0.61916(14) 0.75392(7) 0.0214(3) Uani 1 1 d . . . . .
H28A H 0.600134 0.669922 0.712173 0.032 Uiso 1 1 calc R U . . .
H28B H 0.683163 0.618827 0.770309 0.032 Uiso 1 1 calc R U . . .
H28C H 0.579518 0.665106 0.786008 0.032 Uiso 1 1 calc R U . . .
C29 C 0.59223(11) 0.39007(16) 0.80806(7) 0.0256(3) Uani 1 1 d . . . . .
H29A H 0.556779 0.436828 0.838953 0.038 Uiso 1 1 calc R U . . .
H29B H 0.661536 0.387798 0.826450 0.038 Uiso 1 1 calc R U . . .
H29C H 0.568075 0.294368 0.800420 0.038 Uiso 1 1 calc R U . . .

loop_
_atom_site_aniso_label
_atom_site_aniso_U_11
_atom_site_aniso_U_22
_atom_site_aniso_U_33
_atom_site_aniso_U_23
_atom_site_aniso_U_13
_atom_site_aniso_U_12
Fe 0.01389(9) 0.01272(9) 0.01257(9) -0.00240(6) 0.00189(6) -0.00160(6)
Cl 0.02375(16) 0.02488(16) 0.01835(15) 0.00594(12) 0.00622(12) 0.00727(13)
P 0.01661(16) 0.01690(16) 0.01517(15) -0.00139(12) 0.00006(12) -0.00418(12)
N1 0.0142(5) 0.0152(5) 0.0127(5) -0.0021(4) -0.0002(4) 0.0019(4)
N2 0.0143(5) 0.0209(5) 0.0159(5) -0.0071(4) -0.0001(4) 0.0014(4)
N3 0.0140(5) 0.0207(5) 0.0142(5) -0.0049(4) 0.0011(4) 0.0019(4)
C1 0.0151(6) 0.0150(6) 0.0172(6) -0.0029(5) 0.0012(5) -0.0044(5)
C2 0.0193(6) 0.0136(6) 0.0212(6) -0.0044(5) 0.0007(5) -0.0040(5)
C3 0.0233(7) 0.0138(6) 0.0245(7) 0.0016(5) 0.0007(5) -0.0039(5)
C4 0.0199(6) 0.0212(6) 0.0178(6) 0.0018(5) 0.0038(5) -0.0060(5)
C5 0.0143(6) 0.0180(6) 0.0182(6) -0.0029(5) 0.0038(5) -0.0030(5)
C6 0.0125(5) 0.0169(6) 0.0137(6) -0.0021(5) 0.0024(4) -0.0024(5)
C7 0.0145(6) 0.0161(6) 0.0163(6) 0.0003(5) 0.0016(5) -0.0045(5)
C8 0.0183(6) 0.0279(7) 0.0139(6) 0.0001(5) 0.0038(5) -0.0062(5)
C9 0.0178(6) 0.0310(8) 0.0187(6) -0.0079(5) 0.0059(5) -0.0018(5)
C10 0.0155(6) 0.0208(6) 0.0187(6) -0.0045(5) 0.0028(5) 0.0019(5)
C11 0.0180(6) 0.0198(6) 0.0207(6) -0.0065(5) 0.0004(5) -0.0036(5)
C12 0.0294(8) 0.0415(9) 0.0224(7) -0.0005(6) -0.0051(6) -0.0093(7)
C13 0.0299(8) 0.0561(11) 0.0267(8) -0.0102(8) -0.0084(7) -0.0057(8)
C14 0.0206(7) 0.0462(10) 0.0430(10) -0.0234(8) 0.0014(7) -0.0095(7)
C15 0.0274(8) 0.0319(9) 0.0576(11) -0.0060(8) 0.0092(8) -0.0129(7)
C16 0.0235(7) 0.0250(7) 0.0388(9) 0.0026(6) 0.0004(6) -0.0060(6)
C17 0.0193(6) 0.0161(6) 0.0157(6) 0.0020(5) -0.0016(5) -0.0014(5)
C18 0.0234(7) 0.0189(6) 0.0210(6) 0.0028(5) 0.0027(5) -0.0039(5)
C19 0.0332(8) 0.0175(7) 0.0251(7) 0.0026(5) 0.0017(6) -0.0063(6)
C20 0.0368(8) 0.0176(7) 0.0253(7) 0.0003(5) -0.0021(6) 0.0043(6)
C21 0.0242(7) 0.0301(8) 0.0362(8) -0.0044(7) 0.0026(6) 0.0066(6)
C22 0.0189(6) 0.0237(7) 0.0315(8) -0.0027(6) 0.0008(6) -0.0032(5)
C23 0.0152(6) 0.0121(5) 0.0145(6) 0.0002(4) 0.0016(4) -0.0017(4)
C24 0.0157(6) 0.0196(6) 0.0174(6) -0.0043(5) 0.0008(5) 0.0041(5)
C25 0.0274(7) 0.0237(7) 0.0231(7) -0.0031(6) -0.0037(6) 0.0080(6)
C26 0.0259(7) 0.0312(8) 0.0322(8) 0.0000(6) 0.0118(6) 0.0015(6)
C27 0.0140(6) 0.0201(6) 0.0140(6) -0.0038(5) -0.0010(5) 0.0011(5)
C28 0.0210(7) 0.0206(6) 0.0220(7) -0.0017(5) 0.0021(5) -0.0026(5)
C29 0.0243(7) 0.0261(7) 0.0235(7) 0.0063(6) -0.0040(6) -0.0010(6)

loop_
_atom_type_symbol
_atom_type_description
_atom_type_scat_dispersion_real
_atom_type_scat_dispersion_imag
_atom_type_scat_source
C C 0.0033 0.0016 'International Tables Vol C Tables 4.2.6.8 and 6.1.1.4'
H H 0.0000 0.0000 'International Tables Vol C Tables 4.2.6.8 and 6.1.1.4'
Cl Cl 0.1484 0.1585 'International Tables Vol C Tables 4.2.6.8 and 6.1.1.4'
Fe Fe 0.3463 0.8444 'International Tables Vol C Tables 4.2.6.8 and 6.1.1.4'
N N 0.0061 0.0033 'International Tables Vol C Tables 4.2.6.8 and 6.1.1.4'
P P 0.1023 0.0942 'International Tables Vol C Tables 4.2.6.8 and 6.1.1.4'

loop_
_geom_angle_atom_site_label_1
_geom_angle_atom_site_label_2
_geom_angle_atom_site_label_3
_geom_angle
_geom_angle_site_symmetry_1
_geom_angle_site_symmetry_3
_geom_angle_publ_flag
C8 Fe C2 115.37(5) . . ?
C8 Fe C9 40.67(6) . . ?
C2 Fe C9 103.29(5) . . ?
C8 Fe C1 104.52(5) . . ?
C2 Fe C1 41.10(5) . . ?
C9 Fe C1 122.31(5) . . ?
C8 Fe C5 126.41(5) . . ?
C2 Fe C5 68.75(5) . . ?
C9 Fe C5 161.71(6) . . ?
C1 Fe C5 41.09(5) . . ?
C8 Fe C3 150.48(6) . . ?
C2 Fe C3 40.81(5) . . ?
C9 Fe C3 117.06(6) . . ?
C1 Fe C3 68.94(5) . . ?
C5 Fe C3 68.36(5) . . ?
C8 Fe C7 40.83(5) . . ?
C2 Fe C7 151.48(5) . . ?
C9 Fe C7 68.63(5) . . ?
C1 Fe C7 118.78(5) . . ?
C5 Fe C7 110.06(5) . . ?
C3 Fe C7 167.29(5) . . ?
C8 Fe C4 165.78(6) . . ?
C2 Fe C4 68.63(5) . . ?
C9 Fe C4 153.50(6) . . ?
C1 Fe C4 68.98(5) . . ?
C5 Fe C4 40.63(5) . . ?
C3 Fe C4 40.54(5) . . ?
C7 Fe C4 130.17(5) . . ?
C8 Fe C10 68.45(5) . . ?
C2 Fe C10 123.93(5) . . ?
C9 Fe C10 40.74(5) . . ?
C1 Fe C10 160.52(5) . . ?
C5 Fe C10 157.17(5) . . ?
C3 Fe C10 107.71(6) . . ?
C7 Fe C10 68.55(5) . . ?
C4 Fe C10 121.77(5) . . ?
C8 Fe C6 67.85(5) . . ?
C2 Fe C6 163.22(5) . . ?
C9 Fe C6 67.83(5) . . ?
C1 Fe C6 155.68(5) . . ?
C5 Fe C6 123.84(5) . . ?
C3 Fe C6 129.12(5) . . ?
C7 Fe C6 40.43(5) . . ?
C4 Fe C6 112.60(5) . . ?
C10 Fe C6 40.25(5) . . ?
C1 P C11 101.92(6) . . ?
C1 P C17 100.88(6) . . ?
C11 P C17 102.19(6) . . ?
C23 N1 C6 124.88(11) . . ?
C23 N1 H1N 121.2 . . ?
C6 N1 H1N 111.2 . . ?
C23 N2 C24 128.13(11) . . ?
C23 N2 H2N 113.5 . . ?
C24 N2 H2N 117.5 . . ?
C23 N3 C27 125.87(11) . . ?
C23 N3 H3N 119.7 . . ?
C27 N3 H3N 114.2 . . ?
C2 C1 C5 107.00(11) . . ?
C2 C1 P 123.46(10) . . ?
C5 C1 P 129.43(10) . . ?
C2 C1 Fe 69.10(7) . . ?
C5 C1 Fe 69.63(7) . . ?
P C1 Fe 123.42(7) . . ?
C3 C2 C1 108.46(11) . . ?
C3 C2 Fe 70.19(7) . . ?
C1 C2 Fe 69.80(7) . . ?
C3 C2 H2 125.8 . . ?
C1 C2 H2 125.8 . . ?
Fe C2 H2 125.8 . . ?
C4 C3 C2 108.20(12) . . ?
C4 C3 Fe 69.96(7) . . ?
C2 C3 Fe 69.00(7) . . ?
C4 C3 H3 125.9 . . ?
C2 C3 H3 125.9 . . ?
Fe C3 H3 126.7 . . ?
C3 C4 C5 107.89(12) . . ?
C3 C4 Fe 69.49(7) . . ?
C5 C4 Fe 69.39(7) . . ?
C3 C4 H4 126.1 . . ?
C5 C4 H4 126.1 . . ?
Fe C4 H4 126.6 . . ?
C4 C5 C1 108.45(11) . . ?
C4 C5 Fe 69.98(7) . . ?
C1 C5 Fe 69.27(7) . . ?
C4 C5 H5 125.8 . . ?
C1 C5 H5 125.8 . . ?
Fe C5 H5 126.5 . . ?
N1 C6 C10 122.38(11) . . ?
N1 C6 C7 128.50(11) . . ?
C10 C6 C7 108.60(11) . . ?
N1 C6 Fe 134.33(9) . . ?
C10 C6 Fe 69.17(7) . . ?
C7 C6 Fe 68.78(7) . . ?
C8 C7 C6 107.16(11) . . ?
C8 C7 Fe 68.89(7) . . ?
C6 C7 Fe 70.79(7) . . ?
C8 C7 H7 126.4 . . ?
C6 C7 H7 126.4 . . ?
Fe C7 H7 125.5 . . ?
C9 C8 C7 108.60(12) . . ?
C9 C8 Fe 69.89(8) . . ?
C7 C8 Fe 70.28(7) . . ?
C9 C8 H8 125.7 . . ?
C7 C8 H8 125.7 . . ?
Fe C8 H8 125.7 . . ?
C8 C9 C10 108.21(12) . . ?
C8 C9 Fe 69.44(7) . . ?
C10 C9 Fe 70.41(7) . . ?
C8 C9 H9 125.9 . . ?
C10 C9 H9 125.9 . . ?
Fe C9 H9 125.8 . . ?
C6 C10 C9 107.40(12) . . ?
C6 C10 Fe 70.58(7) . . ?
C9 C10 Fe 68.85(8) . . ?
C6 C10 H10 126.3 . . ?
C9 C10 H10 126.3 . . ?
Fe C10 H10 125.8 . . ?
C16 C11 C12 118.54(13) . . ?
C16 C11 P 124.11(11) . . ?
C12 C11 P 117.17(11) . . ?
C13 C12 C11 120.69(16) . . ?
C13 C12 H12 119.7 . . ?
C11 C12 H12 119.7 . . ?
C14 C13 C12 120.13(16) . . ?
C14 C13 H13 119.9 . . ?
C12 C13 H13 119.9 . . ?
C13 C14 C15 119.92(15) . . ?
C13 C14 H14 120.0 . . ?
C15 C14 H14 120.0 . . ?
C14 C15 C16 120.33(16) . . ?
C14 C15 H15 119.8 . . ?
C16 C15 H15 119.8 . . ?
C11 C16 C15 120.36(15) . . ?
C11 C16 H16 119.8 . . ?
C15 C16 H16 119.8 . . ?
C22 C17 C18 118.43(13) . . ?
C22 C17 P 124.12(10) . . ?
C18 C17 P 117.44(10) . . ?
C19 C18 C17 121.19(13) . . ?
C19 C18 H18 119.4 . . ?
C17 C18 H18 119.4 . . ?
C20 C19 C18 119.74(14) . . ?
C20 C19 H19 120.1 . . ?
C18 C19 H19 120.1 . . ?
C19 C20 C21 119.75(14) . . ?
C19 C20 H20 120.1 . . ?
C21 C20 H20 120.1 . . ?
C20 C21 C22 120.53(14) . . ?
C20 C21 H21 119.7 . . ?
C22 C21 H21 119.7 . . ?
C21 C22 C17 120.34(13) . . ?
C21 C22 H22 119.8 . . ?
C17 C22 H22 119.8 . . ?
N3 C23 N2 121.73(11) . . ?
N3 C23 N1 119.81(11) . . ?
N2 C23 N1 118.46(11) . . ?
N2 C24 C25 108.09(11) . . ?
N2 C24 C26 110.36(11) . . ?
C25 C24 C26 112.43(12) . . ?
N2 C24 H24 108.6 . . ?
C25 C24 H24 108.6 . . ?
C26 C24 H24 108.6 . . ?
C24 C25 H25A 109.5 . . ?
C24 C25 H25B 109.5 . . ?
H25A C25 H25B 109.5 . . ?
C24 C25 H25C 109.5 . . ?
H25A C25 H25C 109.5 . . ?
H25B C25 H25C 109.5 . . ?
C24 C26 H26A 109.5 . . ?
C24 C26 H26B 109.5 . . ?
H26A C26 H26B 109.5 . . ?
C24 C26 H26C 109.5 . . ?
H26A C26 H26C 109.5 . . ?
H26B C26 H26C 109.5 . . ?
N3 C27 C29 109.49(11) . . ?
N3 C27 C28 109.70(10) . . ?
C29 C27 C28 110.64(11) . . ?
N3 C27 H27 109.0 . . ?
C29 C27 H27 109.0 . . ?
C28 C27 H27 109.0 . . ?
C27 C28 H28A 109.5 . . ?
C27 C28 H28B 109.5 . . ?
H28A C28 H28B 109.5 . . ?
C27 C28 H28C 109.5 . . ?
H28A C28 H28C 109.5 . . ?
H28B C28 H28C 109.5 . . ?
C27 C29 H29A 109.5 . . ?
C27 C29 H29B 109.5 . . ?
H29A C29 H29B 109.5 . . ?
C27 C29 H29C 109.5 . . ?
H29A C29 H29C 109.5 . . ?
H29B C29 H29C 109.5 . . ?

loop_
_geom_bond_atom_site_label_1
_geom_bond_atom_site_label_2
_geom_bond_distance
_geom_bond_site_symmetry_2
_geom_bond_publ_flag
Fe C8 2.0351(13) . ?
Fe C2 2.0363(13) . ?
Fe C9 2.0409(13) . ?
Fe C1 2.0457(13) . ?
Fe C5 2.0505(13) . ?
Fe C3 2.0521(13) . ?
Fe C7 2.0535(12) . ?
Fe C4 2.0584(13) . ?
Fe C10 2.0616(13) . ?
Fe C6 2.0802(12) . ?
P C1 1.8178(13) . ?
P C11 1.8353(14) . ?
P C17 1.8378(14) . ?
N1 C23 1.3512(16) . ?
N1 C6 1.4125(16) . ?
N1 H1N 0.8810 . ?
N2 C23 1.3334(16) . ?
N2 C24 1.4695(16) . ?
N2 H2N 0.8926 . ?
N3 C23 1.3312(16) . ?
N3 C27 1.4770(16) . ?
N3 H3N 0.8962 . ?
C1 C2 1.4329(18) . ?
C1 C5 1.4377(18) . ?
C2 C3 1.4256(19) . ?
C2 H2 0.9500 . ?
C3 C4 1.4241(19) . ?
C3 H3 0.9500 . ?
C4 C5 1.4267(19) . ?
C4 H4 0.9500 . ?
C5 H5 0.9500 . ?
C6 C10 1.4252(17) . ?
C6 C7 1.4285(18) . ?
C7 C8 1.4261(18) . ?
C7 H7 0.9500 . ?
C8 C9 1.416(2) . ?
C8 H8 0.9500 . ?
C9 C10 1.4282(19) . ?
C9 H9 0.9500 . ?
C10 H10 0.9500 . ?
C11 C16 1.382(2) . ?
C11 C12 1.401(2) . ?
C12 C13 1.389(2) . ?
C12 H12 0.9500 . ?
C13 C14 1.374(3) . ?
C13 H13 0.9500 . ?
C14 C15 1.378(3) . ?
C14 H14 0.9500 . ?
C15 C16 1.400(2) . ?
C15 H15 0.9500 . ?
C16 H16 0.9500 . ?
C17 C22 1.393(2) . ?
C17 C18 1.3954(18) . ?
C18 C19 1.390(2) . ?
C18 H18 0.9500 . ?
C19 C20 1.384(2) . ?
C19 H19 0.9500 . ?
C20 C21 1.385(2) . ?
C20 H20 0.9500 . ?
C21 C22 1.392(2) . ?
C21 H21 0.9500 . ?
C22 H22 0.9500 . ?
C24 C25 1.5221(18) . ?
C24 C26 1.522(2) . ?
C24 H24 1.0000 . ?
C25 H25A 0.9800 . ?
C25 H25B 0.9800 . ?
C25 H25C 0.9800 . ?
C26 H26A 0.9800 . ?
C26 H26B 0.9800 . ?
C26 H26C 0.9800 . ?
C27 C29 1.5201(18) . ?
C27 C28 1.5219(18) . ?
C27 H27 1.0000 . ?
C28 H28A 0.9800 . ?
C28 H28B 0.9800 . ?
C28 H28C 0.9800 . ?
C29 H29A 0.9800 . ?
C29 H29B 0.9800 . ?
C29 H29C 0.9800 . ?
